data_4062394
loop_
_publ_author_name
'Alonso, Ester'
'Forni\'es, Juan'
'Fortu\~no, Consuelo'
'Mart\'in, Antonio'
'Orpen, A. Guy'

_publ_section_title
;
 Reactivity of [NBu~4~][(C~6~F~5~)~2~M(\m-PPh~2~)~2~M'(acac-O,O')]
 (M, M' = Pt, Pd) toward Silver Centers. Synthesis of Polynuclear
 Complexes Containing M-Ag Bonds (M = Pd, Pt)
;
_journal_issue 24
_journal_name_full Organometallics
_journal_page_first 5011
_journal_page_last 5019
_journal_paper_doi 10.1021/om034047f
_journal_volume 22
_journal_year 2003
_chemical_formula_sum 'C60 H68 F10 N O3 P2 Pd Pt'
_chemical_formula_weight 1404.58
_space_group_IT_number 14
_symmetry_cell_setting monoclinic
_symmetry_space_group_name_Hall '-P 2ybc'
_symmetry_space_group_name_H-M 'P 1 21/c 1'
_cell_angle_alpha 90.00
_cell_angle_beta 100.2130(10)
_cell_angle_gamma 90.00
_cell_formula_units_Z 4
_cell_length_a 22.9957(13)
_cell_length_b 12.0462(6)
_cell_length_c 21.6125(12)
_cell_measurement_temperature 100(2)
_cell_volume 5892.0(6)
_diffrn_ambient_temperature 100(2)
_exptl_crystal_density_diffrn 1.583
_cod_depositor_comments
;
The following automatic conversions were performed:
'_symmetry_cell_setting' value 'Monoclinic' changed to 'monoclinic'
according to '/home/saulius/struct/CIF-dictionaries/cif_core.dic'
dictionary named 'cif_core.dic' version 2.4.1 from 2010-06-29.

Automatic conversion script
Id: cif_fix_enum 1527 2010-12-29 10:47:43Z saulius 
;
_cod_original_sg_symbol_H-M 'P 21/c'
_cod_database_code 4062394

loop_
_symmetry_equiv_pos_as_xyz
'x, y, z'
'-x, y+1/2, -z+1/2'
'-x, -y, -z'
'x, -y-1/2, z-1/2'

loop_
_atom_site_label
_atom_site_type_symbol
_atom_site_fract_x
_atom_site_fract_y
_atom_site_fract_z
_atom_site_U_iso_or_equiv
_atom_site_adp_type
_atom_site_occupancy
_atom_site_symmetry_multiplicity
_atom_site_calc_flag
_atom_site_refinement_flags
_atom_site_disorder_assembly
_atom_site_disorder_group
Pt Pt 0.242503(5) 1.539291(10) 0.037493(6) 0.01725(5) Uani 1 1 d . . .
Pd Pd 0.234390(11) 1.36971(2) -0.098572(11) 0.01932(7) Uani 1 1 d . . .
P1 P 0.17815(4) 1.43477(7) -0.03162(4) 0.01879(19) Uani 1 1 d . . .
P2 P 0.30122(4) 1.44478(7) -0.02054(4) 0.01793(19) Uani 1 1 d . . .
F1 F 0.16683(8) 1.75572(15) -0.00156(9) 0.0276(5) Uani 1 1 d . . .
F2 F 0.07766(9) 1.85378(16) 0.04076(11) 0.0400(6) Uani 1 1 d . . .
F3 F 0.03622(9) 1.76823(19) 0.14155(11) 0.0477(6) Uani 1 1 d . . .
F4 F 0.08796(10) 1.58428(19) 0.19992(10) 0.0435(6) Uani 1 1 d . . .
F5 F 0.17843(9) 1.48621(16) 0.16022(9) 0.0290(5) Uani 1 1 d . . .
F6 F 0.30327(9) 1.54023(17) 0.18585(9) 0.0333(5) Uani 1 1 d . . .
F7 F 0.38072(10) 1.6757(2) 0.25386(10) 0.0474(6) Uani 1 1 d . . .
F8 F 0.42799(10) 1.84930(19) 0.19840(11) 0.0523(7) Uani 1 1 d . . .
F9 F 0.39732(10) 1.87988(18) 0.07214(12) 0.0487(6) Uani 1 1 d . . .
F10 F 0.31864(9) 1.74679(16) 0.00343(9) 0.0334(5) Uani 1 1 d . . .
O1 O 0.16377(10) 1.3052(2) -0.16212(10) 0.0279(6) Uani 1 1 d . . .
O2 O 0.29267(10) 1.32477(19) -0.15926(10) 0.0259(6) Uani 1 1 d . . .
C1 C 0.17788(14) 1.6159(3) 0.07738(15) 0.0188(7) Uani 1 1 d . . .
C2 C 0.14951(15) 1.7102(3) 0.04977(16) 0.0231(8) Uani 1 1 d . . .
C3 C 0.10290(16) 1.7619(3) 0.06967(18) 0.0290(9) Uani 1 1 d . . .
C4 C 0.08170(16) 1.7188(3) 0.12028(18) 0.0343(9) Uani 1 1 d . . .
C5 C 0.10797(16) 1.6256(3) 0.14921(17) 0.0302(9) Uani 1 1 d . . .
C6 C 0.15507(15) 1.5777(3) 0.12801(16) 0.0248(8) Uani 1 1 d . . .
C7 C 0.30717(14) 1.6365(3) 0.09088(15) 0.0204(7) Uani 1 1 d . . .
C8 C 0.32526(15) 1.6245(3) 0.15482(16) 0.0256(8) Uani 1 1 d . . .
C9 C 0.36528(16) 1.6935(3) 0.19115(17) 0.0322(9) Uani 1 1 d . . .
C10 C 0.38955(16) 1.7798(3) 0.16361(19) 0.0355(10) Uani 1 1 d . . .
C11 C 0.37392(16) 1.7953(3) 0.10022(19) 0.0329(9) Uani 1 1 d . . .
C12 C 0.33341(15) 1.7246(3) 0.06585(17) 0.0261(8) Uani 1 1 d . . .
C13 C 0.11415(15) 1.5106(3) -0.07304(17) 0.0246(8) Uani 1 1 d . . .
C14 C 0.06951(15) 1.5404(3) -0.04072(18) 0.0295(9) Uani 1 1 d . . .
H14A H 0.0717 1.5175 0.0017 0.035 Uiso 1 1 calc R . .
C15 C 0.02178(17) 1.6030(3) -0.0695(2) 0.0403(10) Uani 1 1 d . . .
H15A H -0.0085 1.6233 -0.0470 0.048 Uiso 1 1 calc R . .
C16 C 0.01862(19) 1.6355(3) -0.1309(2) 0.0499(12) Uani 1 1 d . . .
H16A H -0.0140 1.6787 -0.1509 0.060 Uiso 1 1 calc R . .
C17 C 0.0624(2) 1.6061(4) -0.1638(2) 0.0490(12) Uani 1 1 d . . .
H17A H 0.0598 1.6288 -0.2063 0.059 Uiso 1 1 calc R . .
C18 C 0.11022(17) 1.5436(3) -0.13524(18) 0.0349(9) Uani 1 1 d . . .
H18A H 0.1403 1.5233 -0.1581 0.042 Uiso 1 1 calc R . .
C19 C 0.14380(14) 1.3174(3) 0.00072(15) 0.0206(8) Uani 1 1 d . . .
C20 C 0.09723(14) 1.2606(3) -0.03590(17) 0.0251(8) Uani 1 1 d . . .
H20A H 0.0823 1.2850 -0.0775 0.030 Uiso 1 1 calc R . .
C21 C 0.07271(16) 1.1693(3) -0.01194(18) 0.0306(9) Uani 1 1 d . . .
H21A H 0.0404 1.1316 -0.0367 0.037 Uiso 1 1 calc R . .
C22 C 0.09531(18) 1.1323(3) 0.04844(19) 0.0363(10) Uani 1 1 d . . .
H22A H 0.0790 1.0684 0.0647 0.044 Uiso 1 1 calc R . .
C23 C 0.14115(18) 1.1881(3) 0.08465(17) 0.0345(10) Uani 1 1 d . . .
H23A H 0.1563 1.1628 0.1260 0.041 Uiso 1 1 calc R . .
C24 C 0.16561(16) 1.2810(3) 0.06143(16) 0.0267(8) Uani 1 1 d . . .
H24A H 0.1971 1.3196 0.0869 0.032 Uiso 1 1 calc R . .
C25 C 0.35628(15) 1.5268(3) -0.05202(16) 0.0215(8) Uani 1 1 d . . .
C26 C 0.40959(15) 1.5550(3) -0.01475(17) 0.0274(8) Uani 1 1 d . . .
H26A H 0.4192 1.5264 0.0268 0.033 Uiso 1 1 calc R . .
C27 C 0.44916(16) 1.6247(3) -0.03738(18) 0.0327(9) Uani 1 1 d . . .
H27A H 0.4857 1.6434 -0.0115 0.039 Uiso 1 1 calc R . .
C28 C 0.43532(17) 1.6663(3) -0.09737(19) 0.0358(10) Uani 1 1 d . . .
H28A H 0.4618 1.7157 -0.1125 0.043 Uiso 1 1 calc R . .
C29 C 0.38388(17) 1.6372(3) -0.13509(19) 0.0363(10) Uani 1 1 d . . .
H29A H 0.3752 1.6644 -0.1770 0.044 Uiso 1 1 calc R . .
C30 C 0.34375(16) 1.5676(3) -0.11268(17) 0.0282(9) Uani 1 1 d . . .
H30A H 0.3077 1.5481 -0.1392 0.034 Uiso 1 1 calc R . .
C31 C 0.34785(14) 1.3365(3) 0.02130(15) 0.0200(7) Uani 1 1 d . . .
C32 C 0.37704(14) 1.2619(3) -0.01205(16) 0.0230(8) Uani 1 1 d . . .
H32A H 0.3710 1.2657 -0.0566 0.028 Uiso 1 1 calc R . .
C33 C 0.41460(15) 1.1827(3) 0.01916(17) 0.0288(9) Uani 1 1 d . . .
H33A H 0.4339 1.1316 -0.0039 0.035 Uiso 1 1 calc R . .
C34 C 0.42411(15) 1.1777(3) 0.08410(17) 0.0289(9) Uani 1 1 d . . .
H34A H 0.4501 1.1232 0.1055 0.035 Uiso 1 1 calc R . .
C35 C 0.39632(15) 1.2509(3) 0.11790(17) 0.0276(8) Uani 1 1 d . . .
H35A H 0.4032 1.2473 0.1625 0.033 Uiso 1 1 calc R . .
C36 C 0.35813(14) 1.3301(3) 0.08672(15) 0.0220(8) Uani 1 1 d . . .
H36A H 0.3388 1.3804 0.1102 0.026 Uiso 1 1 calc R . .
C37 C 0.16701(16) 1.2748(3) -0.21732(16) 0.0274(8) Uani 1 1 d . . .
C38 C 0.21810(16) 1.2686(3) -0.24470(16) 0.0293(9) Uani 1 1 d . . .
C39 C 0.27492(16) 1.2955(3) -0.21600(16) 0.0283(8) Uani 1 1 d . . .
C40 C 0.10910(16) 1.2434(3) -0.25736(16) 0.0368(10) Uani 1 1 d . . .
H40A H 0.0774 1.2512 -0.2328 0.055 Uiso 1 1 calc R . .
H40B H 0.1109 1.1663 -0.2713 0.055 Uiso 1 1 calc R . .
H40C H 0.1012 1.2924 -0.2941 0.055 Uiso 1 1 calc R . .
C41 C 0.32271(17) 1.2910(4) -0.25588(17) 0.0471(12) Uani 1 1 d . . .
H41A H 0.3606 1.3128 -0.2304 0.071 Uiso 1 1 calc R . .
H41B H 0.3128 1.3420 -0.2915 0.071 Uiso 1 1 calc R . .
H41C H 0.3257 1.2152 -0.2715 0.071 Uiso 1 1 calc R . .
N N 0.23285(12) 0.9526(2) -0.12305(13) 0.0230(7) Uani 1 1 d . . .
C42 C 0.23370(15) 0.8310(3) -0.14047(16) 0.0248(8) Uani 1 1 d . . .
H42A H 0.2731 0.8005 -0.1225 0.030 Uiso 1 1 calc R . .
H42B H 0.2043 0.7917 -0.1202 0.030 Uiso 1 1 calc R . .
C43 C 0.2211(2) 0.8048(3) -0.20937(18) 0.0524(13) Uani 1 1 d . . .
H43A H 0.1830 0.8391 -0.2284 0.063 Uiso 1 1 calc R . .
H43B H 0.2524 0.8382 -0.2296 0.063 Uiso 1 1 calc R . .
C44 C 0.2184(2) 0.6845(3) -0.22246(18) 0.0460(11) Uani 1 1 d . . .
H44A H 0.2575 0.6541 -0.2036 0.055 Uiso 1 1 calc R . .
H44B H 0.1897 0.6534 -0.1979 0.055 Uiso 1 1 calc R . .
C45 C 0.2042(4) 0.6382(5) -0.2825(2) 0.134(3) Uani 1 1 d . . .
H45A H 0.2056 0.5571 -0.2793 0.201 Uiso 1 1 calc R . .
H45B H 0.2328 0.6634 -0.3082 0.201 Uiso 1 1 calc R . .
H45C H 0.1644 0.6616 -0.3022 0.201 Uiso 1 1 calc R . .
C46 C 0.17432(15) 1.0061(3) -0.14953(17) 0.0246(8) Uani 1 1 d . . .
H46A H 0.1696 1.0061 -0.1960 0.029 Uiso 1 1 calc R . .
H46B H 0.1756 1.0844 -0.1356 0.029 Uiso 1 1 calc R . .
C47 C 0.12039(15) 0.9514(3) -0.13130(18) 0.0314(9) Uani 1 1 d . . .
H47A H 0.1240 0.9516 -0.0850 0.038 Uiso 1 1 calc R . .
H47B H 0.1179 0.8733 -0.1457 0.038 Uiso 1 1 calc R . .
C48 C 0.06457(15) 1.0134(3) -0.16080(18) 0.0319(9) Uani 1 1 d . . .
H48A H 0.0669 1.0910 -0.1455 0.038 Uiso 1 1 calc R . .
H48B H 0.0618 1.0151 -0.2070 0.038 Uiso 1 1 calc R . .
C49 C 0.00952(18) 0.9584(3) -0.1448(2) 0.0563(13) Uani 1 1 d . . .
H49A H -0.0255 1.0005 -0.1640 0.085 Uiso 1 1 calc R . .
H49B H 0.0121 0.9572 -0.0990 0.085 Uiso 1 1 calc R . .
H49C H 0.0066 0.8823 -0.1609 0.085 Uiso 1 1 calc R . .
C50 C 0.28024(15) 1.0168(3) -0.14916(17) 0.0268(8) Uani 1 1 d . . .
H50A H 0.2722 1.0099 -0.1955 0.032 Uiso 1 1 calc R . .
H50B H 0.2767 1.0963 -0.1389 0.032 Uiso 1 1 calc R . .
C51 C 0.34323(16) 0.9805(3) -0.12539(19) 0.0323(9) Uani 1 1 d . . .
H51A H 0.3480 0.9017 -0.1365 0.039 Uiso 1 1 calc R . .
H51B H 0.3522 0.9872 -0.0790 0.039 Uiso 1 1 calc R . .
C52 C 0.38588(16) 1.0513(3) -0.15409(19) 0.0332(9) Uani 1 1 d . . .
H52A H 0.3752 1.0478 -0.2005 0.040 Uiso 1 1 calc R . .
H52B H 0.3822 1.1295 -0.1413 0.040 Uiso 1 1 calc R . .
C53 C 0.44915(17) 1.0146(4) -0.1344(2) 0.0455(11) Uani 1 1 d . . .
H53A H 0.4750 1.0626 -0.1542 0.068 Uiso 1 1 calc R . .
H53B H 0.4532 0.9376 -0.1477 0.068 Uiso 1 1 calc R . .
H53C H 0.4603 1.0197 -0.0886 0.068 Uiso 1 1 calc R . .
C54 C 0.24448(15) 0.9566(3) -0.05182(15) 0.0242(8) Uani 1 1 d . . .
H54A H 0.2842 0.9251 -0.0365 0.029 Uiso 1 1 calc R . .
H54B H 0.2154 0.9079 -0.0365 0.029 Uiso 1 1 calc R . .
C55 C 0.24162(16) 1.0704(3) -0.02244(17) 0.0300(9) Uani 1 1 d . . .
H55A H 0.1999 1.0926 -0.0245 0.036 Uiso 1 1 calc R . .
H55B H 0.2609 1.1259 -0.0458 0.036 Uiso 1 1 calc R . .
C56 C 0.27299(17) 1.0661(3) 0.04603(17) 0.0346(9) Uani 1 1 d . . .
H56A H 0.3153 1.0497 0.0470 0.041 Uiso 1 1 calc R . .
H56B H 0.2703 1.1401 0.0652 0.041 Uiso 1 1 calc R . .
C57 C 0.24792(18) 0.9798(3) 0.08575(18) 0.0378(10) Uani 1 1 d . . .
H57A H 0.2703 0.9813 0.1288 0.057 Uiso 1 1 calc R . .
H57B H 0.2510 0.9059 0.0677 0.057 Uiso 1 1 calc R . .
H57C H 0.2063 0.9966 0.0863 0.057 Uiso 1 1 calc R . .
O3 O 0.47512(14) 0.1503(3) 0.25234(14) 0.0665(10) Uani 1 1 d . . .
C58 C 0.48865(17) 0.1007(4) 0.30091(19) 0.0402(10) Uani 1 1 d . . .
C59 C 0.52365(19) -0.0044(4) 0.3054(2) 0.0445(11) Uani 1 1 d . . .
H59A H 0.5316 -0.0243 0.2637 0.067 Uiso 1 1 calc R . .
H59B H 0.5012 -0.0641 0.3210 0.067 Uiso 1 1 calc R . .
H59C H 0.5612 0.0062 0.3343 0.067 Uiso 1 1 calc R . .
C60 C 0.47179(18) 0.1421(4) 0.36060(19) 0.0455(11) Uani 1 1 d . . .
H60A H 0.4486 0.2103 0.3521 0.068 Uiso 1 1 calc R . .
H60B H 0.5076 0.1574 0.3914 0.068 Uiso 1 1 calc R . .
H60C H 0.4482 0.0855 0.3774 0.068 Uiso 1 1 calc R . .

loop_
_atom_site_aniso_label
_atom_site_aniso_U_11
_atom_site_aniso_U_22
_atom_site_aniso_U_33
_atom_site_aniso_U_23
_atom_site_aniso_U_13
_atom_site_aniso_U_12
Pt 0.01477(7) 0.01715(7) 0.01952(8) 0.00006(6) 0.00223(5) 0.00002(5)
Pd 0.01667(14) 0.02339(15) 0.01745(14) -0.00063(11) 0.00178(10) -0.00181(11)
P1 0.0155(5) 0.0204(5) 0.0203(5) 0.0010(4) 0.0025(4) -0.0007(4)
P2 0.0149(4) 0.0195(5) 0.0190(5) 0.0009(4) 0.0019(3) -0.0005(4)
F1 0.0269(12) 0.0236(11) 0.0334(12) 0.0099(9) 0.0087(9) -0.0007(9)
F2 0.0332(13) 0.0272(12) 0.0607(15) 0.0109(11) 0.0114(11) 0.0121(10)
F3 0.0357(14) 0.0511(15) 0.0635(16) 0.0047(13) 0.0281(12) 0.0181(11)
F4 0.0414(14) 0.0533(15) 0.0421(14) 0.0132(12) 0.0248(11) 0.0061(11)
F5 0.0307(12) 0.0273(11) 0.0301(12) 0.0082(9) 0.0088(9) 0.0061(9)
F6 0.0368(13) 0.0416(13) 0.0218(11) -0.0027(10) 0.0061(9) -0.0085(10)
F7 0.0518(16) 0.0616(16) 0.0264(13) -0.0182(12) -0.0001(11) -0.0104(12)
F8 0.0429(15) 0.0467(15) 0.0630(17) -0.0268(13) -0.0025(12) -0.0178(12)
F9 0.0409(15) 0.0299(13) 0.0733(18) 0.0043(12) 0.0048(12) -0.0162(11)
F10 0.0334(13) 0.0263(12) 0.0379(13) 0.0082(10) -0.0003(10) -0.0025(9)
O1 0.0240(14) 0.0384(15) 0.0200(13) -0.0045(12) 0.0006(10) -0.0071(11)
O2 0.0218(13) 0.0358(15) 0.0204(13) -0.0033(11) 0.0044(10) 0.0023(11)
C1 0.0166(18) 0.0165(18) 0.0235(18) -0.0017(15) 0.0041(14) -0.0004(14)
C2 0.0206(19) 0.0220(19) 0.027(2) 0.0005(16) 0.0058(15) -0.0029(15)
C3 0.024(2) 0.022(2) 0.041(2) 0.0037(17) 0.0058(17) 0.0041(16)
C4 0.026(2) 0.035(2) 0.044(2) -0.0023(19) 0.0147(18) 0.0063(18)
C5 0.028(2) 0.035(2) 0.030(2) 0.0057(18) 0.0129(17) -0.0016(17)
C6 0.026(2) 0.0209(19) 0.028(2) 0.0026(16) 0.0044(16) 0.0018(15)
C7 0.0132(18) 0.0211(19) 0.027(2) -0.0051(15) 0.0046(14) 0.0014(14)
C8 0.021(2) 0.027(2) 0.029(2) -0.0061(17) 0.0066(16) 0.0005(15)
C9 0.027(2) 0.040(2) 0.029(2) -0.0134(19) 0.0030(17) -0.0003(18)
C10 0.026(2) 0.032(2) 0.046(3) -0.018(2) 0.0019(18) -0.0042(17)
C11 0.024(2) 0.019(2) 0.056(3) -0.0026(19) 0.0070(19) -0.0036(16)
C12 0.021(2) 0.023(2) 0.033(2) -0.0031(17) 0.0013(16) 0.0035(15)
C13 0.0187(19) 0.0207(19) 0.032(2) 0.0019(16) -0.0027(16) -0.0021(15)
C14 0.022(2) 0.023(2) 0.042(2) 0.0009(18) -0.0003(17) -0.0020(16)
C15 0.021(2) 0.031(2) 0.065(3) 0.000(2) -0.002(2) 0.0002(17)
C16 0.030(3) 0.039(3) 0.072(3) 0.012(2) -0.013(2) 0.004(2)
C17 0.049(3) 0.047(3) 0.043(3) 0.018(2) -0.013(2) -0.001(2)
C18 0.030(2) 0.036(2) 0.036(2) 0.0076(19) -0.0026(17) -0.0015(18)
C19 0.0216(19) 0.0187(18) 0.0233(19) -0.0034(15) 0.0086(15) -0.0001(14)
C20 0.0184(19) 0.025(2) 0.032(2) -0.0033(16) 0.0065(16) 0.0003(15)
C21 0.024(2) 0.024(2) 0.047(3) -0.0108(18) 0.0148(18) -0.0049(16)
C22 0.049(3) 0.020(2) 0.048(3) -0.0020(19) 0.033(2) -0.0053(18)
C23 0.056(3) 0.026(2) 0.025(2) -0.0017(17) 0.0176(19) -0.0025(19)
C24 0.034(2) 0.0218(19) 0.025(2) -0.0041(16) 0.0072(16) -0.0020(16)
C25 0.0195(19) 0.0179(19) 0.028(2) 0.0008(15) 0.0082(15) 0.0018(14)
C26 0.021(2) 0.028(2) 0.033(2) 0.0003(17) 0.0039(16) -0.0026(16)
C27 0.021(2) 0.032(2) 0.046(2) 0.0012(19) 0.0068(17) -0.0043(17)
C28 0.032(2) 0.024(2) 0.055(3) 0.0042(19) 0.018(2) -0.0047(17)
C29 0.039(3) 0.034(2) 0.038(2) 0.0149(19) 0.0114(19) 0.0000(19)
C30 0.021(2) 0.030(2) 0.034(2) 0.0088(17) 0.0036(16) -0.0002(16)
C31 0.0143(18) 0.0212(18) 0.0238(19) 0.0012(15) 0.0013(14) -0.0052(14)
C32 0.0204(19) 0.026(2) 0.0225(19) -0.0005(15) 0.0047(15) -0.0015(15)
C33 0.021(2) 0.024(2) 0.042(2) -0.0009(17) 0.0082(17) 0.0020(16)
C34 0.0170(19) 0.025(2) 0.041(2) 0.0099(18) -0.0021(16) 0.0011(15)
C35 0.021(2) 0.035(2) 0.025(2) 0.0088(17) -0.0009(15) -0.0044(16)
C36 0.0177(19) 0.0236(19) 0.0246(19) -0.0001(15) 0.0032(15) -0.0029(14)
C37 0.033(2) 0.024(2) 0.022(2) 0.0040(16) -0.0051(16) -0.0011(16)
C38 0.028(2) 0.038(2) 0.0209(19) 0.0002(17) 0.0004(16) 0.0008(17)
C39 0.031(2) 0.030(2) 0.023(2) 0.0045(17) 0.0044(16) 0.0097(17)
C40 0.034(2) 0.047(3) 0.026(2) 0.0000(19) -0.0031(17) -0.0068(19)
C41 0.038(3) 0.078(3) 0.026(2) -0.006(2) 0.0074(19) 0.008(2)
N 0.0192(16) 0.0217(16) 0.0290(17) 0.0073(13) 0.0070(13) 0.0031(12)
C42 0.0212(19) 0.0227(19) 0.031(2) 0.0055(16) 0.0065(15) 0.0033(15)
C43 0.095(4) 0.032(2) 0.034(2) 0.003(2) 0.021(2) 0.020(2)
C44 0.057(3) 0.045(3) 0.033(2) 0.000(2) 0.000(2) -0.009(2)
C45 0.309(11) 0.058(4) 0.030(3) -0.008(3) 0.014(5) 0.062(5)
C46 0.021(2) 0.0251(19) 0.027(2) 0.0046(16) 0.0047(16) 0.0042(15)
C47 0.026(2) 0.027(2) 0.043(2) 0.0015(18) 0.0092(17) -0.0018(17)
C48 0.022(2) 0.034(2) 0.040(2) -0.0073(18) 0.0084(17) 0.0019(16)
C49 0.023(2) 0.043(3) 0.104(4) -0.011(3) 0.014(2) -0.001(2)
C50 0.024(2) 0.024(2) 0.035(2) 0.0071(17) 0.0127(16) 0.0002(15)
C51 0.023(2) 0.032(2) 0.043(2) 0.0013(18) 0.0096(18) 0.0016(17)
C52 0.025(2) 0.029(2) 0.048(2) -0.0075(19) 0.0133(18) -0.0042(17)
C53 0.025(2) 0.057(3) 0.057(3) -0.016(2) 0.012(2) -0.003(2)
C54 0.023(2) 0.024(2) 0.0255(19) 0.0047(16) 0.0051(15) -0.0019(15)
C55 0.030(2) 0.025(2) 0.036(2) -0.0001(17) 0.0086(17) -0.0072(16)
C56 0.029(2) 0.037(2) 0.037(2) -0.0069(19) 0.0054(18) -0.0051(18)
C57 0.039(3) 0.044(3) 0.029(2) -0.0005(19) 0.0040(18) -0.0011(19)
O3 0.050(2) 0.098(3) 0.051(2) 0.037(2) 0.0072(16) 0.0207(19)
C58 0.023(2) 0.058(3) 0.039(3) 0.014(2) 0.0026(18) 0.001(2)
C59 0.039(3) 0.054(3) 0.043(3) 0.008(2) 0.015(2) 0.003(2)
C60 0.038(3) 0.051(3) 0.047(3) 0.006(2) 0.005(2) 0.007(2)

loop_
_geom_bond_atom_site_label_1
_geom_bond_atom_site_label_2
_geom_bond_distance
_geom_bond_site_symmetry_2
_geom_bond_publ_flag
Pt C1 2.064(3) . ?
Pt C7 2.075(3) . ?
Pt P1 2.2852(9) . ?
Pt P2 2.3006(8) . ?
Pd O1 2.083(2) . ?
Pd O2 2.105(2) . ?
Pd P1 2.2459(9) . ?
Pd P2 2.2594(9) . ?
P1 C19 1.819(3) . ?
P1 C13 1.826(4) . ?
P2 C31 1.823(3) . ?
P2 C25 1.829(3) . ?
F1 C2 1.359(4) . ?
F2 C3 1.351(4) . ?
F3 C4 1.353(4) . ?
F4 C5 1.356(4) . ?
F5 C6 1.362(4) . ?
F6 C8 1.362(4) . ?
F7 C9 1.356(4) . ?
F8 C10 1.346(4) . ?
F9 C11 1.347(4) . ?
F10 C12 1.358(4) . ?
O1 C37 1.262(4) . ?
O2 C39 1.272(4) . ?
C1 C6 1.374(4) . ?
C1 C2 1.391(4) . ?
C2 C3 1.373(5) . ?
C3 C4 1.376(5) . ?
C4 C5 1.372(5) . ?
C5 C6 1.375(5) . ?
C7 C12 1.378(5) . ?
C7 C8 1.378(5) . ?
C8 C9 1.378(5) . ?
C9 C10 1.365(5) . ?
C10 C11 1.366(5) . ?
C11 C12 1.378(5) . ?
C13 C14 1.387(5) . ?
C13 C18 1.389(5) . ?
C14 C15 1.385(5) . ?
C15 C16 1.373(6) . ?
C16 C17 1.378(6) . ?
C17 C18 1.384(5) . ?
C19 C24 1.390(5) . ?
C19 C20 1.393(5) . ?
C20 C21 1.379(5) . ?
C21 C22 1.390(5) . ?
C22 C23 1.372(5) . ?
C23 C24 1.386(5) . ?
C25 C30 1.382(5) . ?
C25 C26 1.385(5) . ?
C26 C27 1.389(5) . ?
C27 C28 1.374(5) . ?
C28 C29 1.358(5) . ?
C29 C30 1.396(5) . ?
C31 C36 1.394(4) . ?
C31 C32 1.396(4) . ?
C32 C33 1.380(5) . ?
C33 C34 1.383(5) . ?
C34 C35 1.373(5) . ?
C35 C36 1.388(5) . ?
C37 C38 1.408(5) . ?
C37 C40 1.502(5) . ?
C38 C39 1.382(5) . ?
C39 C41 1.513(5) . ?
N C46 1.510(4) . ?
N C42 1.514(4) . ?
N C54 1.516(4) . ?
N C50 1.524(4) . ?
C42 C43 1.499(5) . ?
C43 C44 1.475(6) . ?
C44 C45 1.398(6) . ?
C46 C47 1.516(5) . ?
C47 C48 1.524(5) . ?
C48 C49 1.522(5) . ?
C50 C51 1.513(5) . ?
C51 C52 1.513(5) . ?
C52 C53 1.508(5) . ?
C54 C55 1.516(5) . ?
C55 C56 1.528(5) . ?
C56 C57 1.525(5) . ?
O3 C58 1.200(4) . ?
C58 C59 1.494(6) . ?
C58 C60 1.497(5) . ?
